data_4306029
loop_
_publ_author_name
'Gaelle Dupouy'
'Mathieu Marchivie'
'Smail Triki'
'Jean Sala-Pala'
'Jean-Yves Sala\"un'
'Carlos J. G\'omez-Garc\'ia'
'Philippe Guionneau'

_publ_contact_author_address
;UMR CNRS 6521, Universit\'e de Bretagne Occidentale,
 BP 809, 29285 Brest Cedex (France)'
;
_publ_contact_author_email triki@univ-brest.fr
_publ_contact_author_fax +33298017001
_publ_contact_author_name 'TRIKI Smail'
_publ_contact_author_phone +33298016146
_publ_section_title
;
The Key Role of the Intermolecular \p-\p Interactions in the Presence of
Spin Crossover in Neutral [Fe(abpt)2A2] Complexes (A = Terminal Monoanion N
Ligand)
;
_journal_name_full 'Inorganic Chemistry'
_journal_page_first 8921
_journal_page_last 8931
_journal_paper_doi 10.1021/ic800955r
_journal_volume 47
_journal_year 2008
_chemical_compound_source 'synthesis as described'
_chemical_formula_moiety 'C40 H26 Fe1 N20 O2'
_chemical_formula_sum 'C40 H26 Fe N20 O2'
_chemical_formula_weight 874.66
_chemical_name_systematic '[Fe(abpt)2(tcnome)2] 100K'
_space_group_IT_number 14
_symmetry_cell_setting monoclinic
_symmetry_Int_Tables_number 14
_symmetry_space_group_name_Hall '-P 2yn'
_symmetry_space_group_name_H-M 'P 1 21/n 1'
_atom_sites_solution_hydrogens difmap
_atom_sites_solution_primary direct
_atom_sites_solution_secondary difmap
_audit_conform_dict_location ftp://ftp.iucr.org/pub/cif_core.dic
_audit_conform_dict_name cif_core.dic
_audit_conform_dict_version 2.3
_audit_creation_date 2007-02-26T15:35:47-00:00
_audit_creation_method 'WinGX routine CIF_UPDATE'
_cell_angle_alpha 90
_cell_angle_beta 90.102(7)
_cell_angle_gamma 90
_cell_formula_units_Z 2
_cell_length_a 10.7214(10)
_cell_length_b 14.8234(14)
_cell_length_c 11.9618(11)
_cell_measurement_reflns_used 0
_cell_measurement_temperature 100(2)
_cell_measurement_theta_max 0
_cell_measurement_theta_min 0
_cell_measurement_wavelength 0.71073
_cell_volume 1901.1(3)
_computing_cell_refinement 'CRYSALIS-RED 170 (Oxford-Diffraction, 2002)'
_computing_data_collection 'CRYSALIS-CCD 170 (Oxford-Diffraction,2002)'
_computing_data_reduction 'CRYSALIS-RED 170 (Oxford-Diffraction, 2002)'
_computing_molecular_graphics 'Ortep-3 for Windows (Farrugia, 1997)'
_computing_publication_material 'WinGX publication routines (Farrugia, 1999)'
_computing_structure_refinement 'SHELXL-97 (Sheldrick, 1997)'
_computing_structure_solution 'SIR97 (Giacovazzo et al, 1997)'
_diffrn_ambient_temperature 100(2)
_diffrn_measured_fraction_theta_full 0.466
_diffrn_measured_fraction_theta_max 0.466
_diffrn_radiation_monochromator graphite
_diffrn_radiation_probe x-ray
_diffrn_radiation_type MoK\a
_diffrn_radiation_wavelength 0.71073
_diffrn_reflns_av_R_equivalents 0.0472
_diffrn_reflns_av_unetI/netI 0.0733
_diffrn_reflns_limit_h_max 12
_diffrn_reflns_limit_h_min -12
_diffrn_reflns_limit_k_max 16
_diffrn_reflns_limit_k_min -16
_diffrn_reflns_limit_l_max 13
_diffrn_reflns_limit_l_min -13
_diffrn_reflns_number 7777
_diffrn_reflns_theta_full 25.17
_diffrn_reflns_theta_max 25.17
_diffrn_reflns_theta_min 3.23
_diffrn_source 'sealed X-ray tube'
_exptl_absorpt_coefficient_mu 0.465
_exptl_absorpt_correction_type none
_exptl_crystal_colour yellow
_exptl_crystal_density_diffrn 1.528
_exptl_crystal_density_method 'not measured'
_exptl_crystal_description prism
_exptl_crystal_F_000 896
_exptl_crystal_size_max 0.2
_exptl_crystal_size_mid 0.1
_exptl_crystal_size_min 0.1
_refine_diff_density_max 0.597
_refine_diff_density_min -0.234
_refine_diff_density_rms 0.053
_refine_ls_extinction_method none
_refine_ls_goodness_of_fit_ref 1.041
_refine_ls_hydrogen_treatment refall
_refine_ls_matrix_type full
_refine_ls_number_parameters 338
_refine_ls_number_reflns 1588
_refine_ls_number_restraints 0
_refine_ls_restrained_S_all 1.041
_refine_ls_R_factor_all 0.058
_refine_ls_R_factor_gt 0.0426
_refine_ls_shift/su_max 0
_refine_ls_shift/su_mean 0
_refine_ls_structure_factor_coef Fsqd
_refine_ls_weighting_details 'calc w=1/[\s^2^(Fo^2^)+(0.0153P)^2^+0.0000P] where P=(Fo^2^+2Fc^2^)/3'
_refine_ls_weighting_scheme calc
_refine_ls_wR_factor_gt 0.0453
_refine_ls_wR_factor_ref 0.0473
_reflns_number_gt 1436
_reflns_number_total 1588
_reflns_threshold_expression >2sigma(I)
_cod_data_source_file ic800955r_si_001_4.cif
_cod_data_source_block struct2_100k
_cod_original_sg_symbol_H-M 'P 21/n'
_cod_original_formula_sum 'C40 H26 Fe1 N20 O2'
_cod_database_code 4306029

loop_
_symmetry_equiv_pos_as_xyz
'x, y, z'
'-x+1/2, y+1/2, -z+1/2'
'-x, -y, -z'
'x-1/2, -y-1/2, z-1/2'

loop_
_atom_site_label
_atom_site_type_symbol
_atom_site_fract_x
_atom_site_fract_y
_atom_site_fract_z
_atom_site_U_iso_or_equiv
_atom_site_adp_type
_atom_site_occupancy
_atom_site_symmetry_multiplicity
_atom_site_calc_flag
_atom_site_refinement_flags
_atom_site_disorder_assembly
_atom_site_disorder_group
Fe1 Fe 0 0 0 0.0175(3) Uani 1 2 d S . .
O1 O -0.5853(2) -0.12231(17) 0.1152(2) 0.0203(7) Uani 1 1 d . . .
N1 N 0.0057(4) 0.14666(19) -0.0006(4) 0.0152(8) Uani 1 1 d . . .
N2 N -0.0331(3) 0.0329(2) 0.1707(3) 0.0146(9) Uani 1 1 d . . .
N8 N -0.2020(3) 0.0014(2) -0.0104(2) 0.0191(8) Uani 1 1 d . . .
N4 N -0.0716(3) -0.0131(2) 0.2642(3) 0.0174(8) Uani 1 1 d . . .
N5 N -0.0928(3) 0.1336(2) 0.2912(3) 0.0143(9) Uani 1 1 d . . .
N6 N -0.1242(4) 0.2191(2) 0.3368(4) 0.0182(10) Uani 1 1 d . . .
N7 N -0.1458(3) 0.1027(2) 0.5211(3) 0.0204(9) Uani 1 1 d . . .
N3 N -0.4208(3) 0.0024(2) 0.2938(3) 0.0257(9) Uani 1 1 d . . .
N9 N -0.2750(3) -0.1788(2) -0.1655(3) 0.0235(10) Uani 1 1 d . . .
N10 N -0.6707(3) -0.2222(2) -0.1625(3) 0.0290(11) Uani 1 1 d . . .
C1 C 0.0359(4) 0.1993(3) -0.0873(4) 0.0182(12) Uani 1 1 d . . .
C2 C 0.0432(4) 0.2924(3) -0.0795(4) 0.0213(13) Uani 1 1 d . . .
C3 C 0.0179(4) 0.3332(3) 0.0226(4) 0.0235(13) Uani 1 1 d . . .
C4 C -0.0132(4) 0.2800(3) 0.1137(4) 0.0162(12) Uani 1 1 d . . .
C5 C -0.0178(4) 0.1873(3) 0.0998(4) 0.0140(11) Uani 1 1 d . . .
C6 C -0.0461(4) 0.1208(3) 0.1869(4) 0.0150(11) Uani 1 1 d . . .
C7 C -0.1076(4) 0.0493(3) 0.3369(4) 0.0160(11) Uani 1 1 d . . .
C8 C -0.1532(4) 0.0319(3) 0.4500(4) 0.0158(11) Uani 1 1 d . . .
C9 C -0.1978(4) -0.0526(3) 0.4799(4) 0.0210(12) Uani 1 1 d . . .
C10 C -0.2395(4) -0.0643(3) 0.5883(4) 0.0203(12) Uani 1 1 d . . .
C11 C -0.2331(4) 0.0068(3) 0.6633(3) 0.0223(11) Uani 1 1 d . . .
C12 C -0.1860(4) 0.0872(3) 0.6269(4) 0.0251(13) Uani 1 1 d . . .
C14 C -0.2901(4) -0.0268(2) 0.0336(3) 0.0169(11) Uani 1 1 d . . .
C13 C -0.4085(4) -0.0257(3) 0.2051(4) 0.0183(12) Uani 1 1 d . . .
C15 C -0.3661(4) -0.1689(3) -0.1159(4) 0.0195(12) Uani 1 1 d . . .
C16 C -0.5872(4) -0.1943(3) -0.1127(4) 0.0183(12) Uani 1 1 d . . .
C17 C -0.3946(4) -0.0588(3) 0.0936(3) 0.0142(11) Uani 1 1 d . . .
C18 C -0.4801(4) -0.1601(3) -0.0554(3) 0.0149(11) Uani 1 1 d . . .
C19 C -0.4859(4) -0.1166(3) 0.0474(3) 0.0172(11) Uani 1 1 d . . .
C21 C 0.1645(5) 0.2983(4) 0.3868(5) 0.0261(14) Uani 1 1 d . . .
H1 H 0.060(3) 0.167(2) -0.162(3) 0.020(12) Uiso 1 1 d . . .
H2 H 0.057(3) 0.331(2) -0.141(3) 0.019(12) Uiso 1 1 d . . .
H3 H 0.021(3) 0.398(2) 0.029(3) 0.029(14) Uiso 1 1 d . . .
H4 H -0.026(3) 0.306(2) 0.187(3) 0.020(12) Uiso 1 1 d . . .
H6 H -0.126(3) 0.212(2) 0.413(3) 0.015(13) Uiso 1 1 d . . .
H5 H -0.201(3) 0.237(2) 0.304(3) 0.034(15) Uiso 1 1 d . . .
H9 H -0.202(3) -0.1048(19) 0.427(3) 0.005(10) Uiso 1 1 d . . .
H10 H -0.277(3) -0.123(2) 0.611(3) 0.019(11) Uiso 1 1 d . . .
H11 H -0.260(3) 0.003(3) 0.746(3) 0.037(11) Uiso 1 1 d . . .
H12 H -0.181(3) 0.137(2) 0.676(3) 0.017(12) Uiso 1 1 d . . .
H16 H 0.246(3) 0.306(2) 0.430(3) 0.024(12) Uiso 1 1 d . . .
H17 H 0.124(3) 0.244(2) 0.413(3) 0.009(11) Uiso 1 1 d . . .
H15 H 0.189(3) 0.290(2) 0.307(3) 0.038(14) Uiso 1 1 d . . .

loop_
_atom_site_aniso_label
_atom_site_aniso_U_11
_atom_site_aniso_U_22
_atom_site_aniso_U_33
_atom_site_aniso_U_23
_atom_site_aniso_U_13
_atom_site_aniso_U_12
Fe1 0.0204(5) 0.0181(6) 0.0141(6) -0.0012(5) 0.0041(4) -0.0005(6)
O1 0.0172(17) 0.0211(17) 0.0227(19) -0.0014(14) 0.0058(15) -0.0021(15)
N1 0.0120(18) 0.016(2) 0.0173(19) 0.007(2) 0.0011(15) 0.003(2)
N2 0.020(2) 0.010(2) 0.014(2) 0.0008(16) 0.0020(17) 0.0017(17)
N8 0.023(2) 0.0174(19) 0.0172(19) -0.004(2) -0.0003(16) -0.001(2)
N4 0.018(2) 0.016(2) 0.019(2) 0.0034(19) 0.0031(17) -0.0038(19)
N5 0.015(2) 0.015(2) 0.014(2) -0.0021(18) 0.0040(18) -0.0008(18)
N6 0.025(3) 0.014(2) 0.015(3) -0.007(2) -0.004(2) 0.003(2)
N7 0.026(2) 0.025(2) 0.010(2) -0.0011(19) 0.0023(18) 0.0002(19)
N3 0.030(2) 0.026(2) 0.021(2) 0.001(2) 0.0008(18) -0.005(2)
N9 0.023(3) 0.027(2) 0.021(3) -0.0034(19) 0.004(2) -0.001(2)
N10 0.030(3) 0.037(3) 0.020(3) 0.000(2) -0.001(2) -0.006(2)
C1 0.016(3) 0.016(3) 0.023(3) 0.001(3) 0.003(2) 0.000(2)
C2 0.020(3) 0.018(3) 0.025(3) 0.003(3) 0.004(2) 0.000(3)
C3 0.018(3) 0.014(3) 0.038(4) 0.002(3) -0.003(3) -0.005(3)
C4 0.019(3) 0.013(3) 0.017(3) -0.005(2) 0.003(2) -0.008(2)
C5 0.012(3) 0.017(3) 0.013(3) -0.004(2) -0.001(2) 0.001(2)
C6 0.009(3) 0.015(3) 0.022(3) -0.004(2) -0.003(2) -0.003(2)
C7 0.020(3) 0.010(3) 0.017(3) 0.001(2) 0.001(2) -0.003(2)
C8 0.015(3) 0.022(3) 0.010(3) 0.002(2) -0.007(2) 0.000(2)
C9 0.028(3) 0.019(3) 0.016(3) 0.002(2) 0.001(2) 0.001(3)
C10 0.020(3) 0.023(3) 0.018(3) 0.004(3) 0.002(2) 0.001(3)
C11 0.024(3) 0.027(3) 0.016(3) -0.003(3) 0.000(2) 0.001(3)
C12 0.036(3) 0.021(3) 0.018(3) -0.002(3) 0.001(3) 0.005(3)
C14 0.021(3) 0.013(3) 0.016(3) 0.000(2) -0.006(2) 0.003(2)
C13 0.015(3) 0.018(3) 0.022(3) 0.007(2) -0.002(2) -0.003(2)
C15 0.031(3) 0.019(3) 0.009(3) -0.001(2) -0.005(3) -0.005(3)
C16 0.023(3) 0.016(3) 0.016(3) 0.005(2) 0.006(2) 0.003(2)
C17 0.011(3) 0.014(3) 0.018(3) 0.000(2) 0.001(2) 0.000(2)
C18 0.013(3) 0.020(3) 0.012(3) 0.002(2) 0.001(2) -0.001(2)
C19 0.014(3) 0.018(3) 0.020(3) 0.008(2) 0.002(2) 0.006(2)
C21 0.021(3) 0.030(4) 0.027(4) 0.005(3) 0.007(3) 0.005(3)

loop_
_atom_type_symbol
_atom_type_description
_atom_type_scat_dispersion_real
_atom_type_scat_dispersion_imag
_atom_type_scat_source
C C 0.0033 0.0016 'International Tables Vol C Tables 4.2.6.8 and 6.1.1.4'
H H 0 0 'International Tables Vol C Tables 4.2.6.8 and 6.1.1.4'
N N 0.0061 0.0033 'International Tables Vol C Tables 4.2.6.8 and 6.1.1.4'
O O 0.0106 0.006 'International Tables Vol C Tables 4.2.6.8 and 6.1.1.4'
Fe Fe 0.3463 0.8444 'International Tables Vol C Tables 4.2.6.8 and 6.1.1.4'

loop_
_geom_angle_atom_site_label_1
_geom_angle_atom_site_label_2
_geom_angle_atom_site_label_3
_geom_angle
_geom_angle_site_symmetry_1
_geom_angle_site_symmetry_3
_geom_angle_publ_flag
N2 Fe1 N2 180.0(2) . 3 ?
N2 Fe1 N8 83.36(11) . . ?
N2 Fe1 N8 96.64(11) 3 . ?
N2 Fe1 N8 96.64(11) . 3 ?
N2 Fe1 N8 83.36(11) 3 3 ?
N8 Fe1 N8 180 . 3 ?
N2 Fe1 N1 77.25(14) . . ?
N2 Fe1 N1 102.75(14) 3 . ?
N8 Fe1 N1 91.04(13) . . ?
N8 Fe1 N1 88.96(13) 3 . ?
N2 Fe1 N1 102.75(14) . 3 ?
N2 Fe1 N1 77.25(14) 3 3 ?
N8 Fe1 N1 88.96(13) . 3 ?
N8 Fe1 N1 91.04(13) 3 3 ?
N1 Fe1 N1 180.0(2) . 3 ?
C19 O1 C21 120.4(3) . 2_445 ?
C1 N1 C5 117.9(3) . . ?
C1 N1 Fe1 126.4(3) . . ?
C5 N1 Fe1 115.6(3) . . ?
C6 N2 N4 109.7(3) . . ?
C6 N2 Fe1 112.5(3) . . ?
N4 N2 Fe1 135.9(3) . . ?
C14 N8 Fe1 141.6(3) . . ?
C7 N4 N2 106.0(3) . . ?
C6 N5 C7 106.3(3) . . ?
C6 N5 N6 124.4(4) . . ?
C7 N5 N6 129.2(3) . . ?
N5 N6 H6 107(2) . . ?
N5 N6 H5 107(2) . . ?
H6 N6 H5 115(3) . . ?
C8 N7 C12 115.8(3) . . ?
N1 C1 C2 122.9(5) . . ?
N1 C1 H1 117.0(19) . . ?
C2 C1 H1 120.0(19) . . ?
C1 C2 C3 118.8(5) . . ?
C1 C2 H2 124(2) . . ?
C3 C2 H2 117(2) . . ?
C4 C3 C2 119.4(5) . . ?
C4 C3 H3 121(2) . . ?
C2 C3 H3 120(2) . . ?
C5 C4 C3 118.6(4) . . ?
C5 C4 H4 120(2) . . ?
C3 C4 H4 121(2) . . ?
N1 C5 C4 122.5(4) . . ?
N1 C5 C6 111.5(4) . . ?
C4 C5 C6 126.1(4) . . ?
N2 C6 N5 108.1(4) . . ?
N2 C6 C5 122.4(4) . . ?
N5 C6 C5 129.5(4) . . ?
N4 C7 N5 109.8(3) . . ?
N4 C7 C8 125.6(4) . . ?
N5 C7 C8 124.6(4) . . ?
N7 C8 C9 123.9(4) . . ?
N7 C8 C7 115.2(4) . . ?
C9 C8 C7 120.9(4) . . ?
C10 C9 C8 117.9(4) . . ?
C10 C9 H9 118.6(18) . . ?
C8 C9 H9 123.5(18) . . ?
C9 C10 C11 119.7(4) . . ?
C9 C10 H10 120(2) . . ?
C11 C10 H10 121(2) . . ?
C12 C11 C10 118.3(4) . . ?
C12 C11 H11 117(2) . . ?
C10 C11 H11 124(2) . . ?
N7 C12 C11 124.3(4) . . ?
N7 C12 H12 115(2) . . ?
C11 C12 H12 121(2) . . ?
N8 C14 C17 176.3(4) . . ?
N3 C13 C17 178.6(5) . . ?
N9 C15 C18 177.9(5) . . ?
N10 C16 C18 177.3(5) . . ?
C19 C17 C14 123.6(4) . . ?
C19 C17 C13 120.0(4) . . ?
C14 C17 C13 116.3(4) . . ?
C19 C18 C15 122.0(4) . . ?
C19 C18 C16 123.5(4) . . ?
C15 C18 C16 114.4(4) . . ?
O1 C19 C18 122.8(4) . . ?
O1 C19 C17 110.6(4) . . ?
C18 C19 C17 126.5(4) . . ?
O1 C21 H16 115(2) 2_455 . ?
O1 C21 H17 114.4(19) 2_455 . ?
H16 C21 H17 108(3) . . ?
O1 C21 H15 104(2) 2_455 . ?
H16 C21 H15 105(3) . . ?
H17 C21 H15 109(3) . . ?

loop_
_geom_bond_atom_site_label_1
_geom_bond_atom_site_label_2
_geom_bond_distance
_geom_bond_site_symmetry_2
_geom_bond_publ_flag
Fe1 N2 2.130(3) . ?
Fe1 N2 2.130(3) 3 ?
Fe1 N8 2.169(3) . ?
Fe1 N8 2.169(3) 3 ?
Fe1 N1 2.175(3) . ?
Fe1 N1 2.175(3) 3 ?
O1 C19 1.343(4) . ?
O1 C21 1.451(5) 2_445 ?
N1 C1 1.338(5) . ?
N1 C5 1.368(5) . ?
N2 C6 1.325(4) . ?
N2 N4 1.373(4) . ?
N8 C14 1.160(4) . ?
N4 C7 1.327(4) . ?
N5 C6 1.359(5) . ?
N5 C7 1.374(4) . ?
N5 N6 1.421(4) . ?
N6 H6 0.92(4) . ?
N6 H5 0.95(3) . ?
N7 C8 1.354(4) . ?
N7 C12 1.357(5) . ?
N3 C13 1.147(4) . ?
N9 C15 1.154(5) . ?
N10 C16 1.151(5) . ?
C1 C2 1.386(5) . ?
C1 H1 1.04(3) . ?
C2 C3 1.389(6) . ?
C2 H2 0.94(3) . ?
C3 C4 1.387(6) . ?
C3 H3 0.97(3) . ?
C4 C5 1.385(5) . ?
C4 H4 0.97(3) . ?
C5 C6 1.467(5) . ?
C7 C8 1.462(5) . ?
C8 C9 1.388(5) . ?
C9 C10 1.383(6) . ?
C9 H9 1.00(3) . ?
C10 C11 1.386(5) . ?
C10 H10 1.00(3) . ?
C11 C12 1.366(6) . ?
C11 H11 1.03(3) . ?
C12 H12 0.95(3) . ?
C14 C17 1.413(5) . ?
C13 C17 1.430(5) . ?
C15 C18 1.427(5) . ?
C16 C18 1.429(5) . ?
C17 C19 1.413(5) . ?
C18 C19 1.390(5) . ?
C21 O1 1.451(5) 2_455 ?
C21 H16 1.02(3) . ?
C21 H17 0.97(3) . ?
C21 H15 1.00(4) . ?
